data_4076282
loop_
_publ_author_name
'Mankad, Neal P.'
'Gray, Thomas G.'
'Laitar, David S.'
'Sadighi, Joseph P.'

_publ_section_title
;
 Synthesis, Structure, and CO2Reactivity of a Two-Coordinate
 (Carbene)copper(I) Methyl Complex
;
_journal_issue 6
_journal_name_full Organometallics
_journal_page_first 1191
_journal_paper_doi 10.1021/om034368r
_journal_volume 23
_journal_year 2004
_chemical_formula_sum 'C32 H42 Cu N2 O2'
_chemical_formula_weight 550.22
_chemical_name_systematic
; 
 ? 
;
_space_group_IT_number 14
_symmetry_cell_setting monoclinic
_symmetry_space_group_name_Hall '-P 2ybc'
_symmetry_space_group_name_H-M 'P 1 21/c 1'
_atom_sites_solution_hydrogens geom
_atom_sites_solution_primary direct
_atom_sites_solution_secondary difmap
_audit_creation_method SHELXL-97
_cell_angle_alpha 90.00
_cell_angle_beta 115.716(2)
_cell_angle_gamma 90.00
_cell_formula_units_Z 8
_cell_length_a 17.6693(16)
_cell_length_b 23.498(2)
_cell_length_c 16.4406(15)
_cell_measurement_reflns_used 3050
_cell_measurement_temperature 193(2)
_cell_measurement_theta_max 21.36
_cell_measurement_theta_min 2.41
_cell_volume 6149.9(10)
_computing_cell_refinement 'Bruker SMART'
_computing_data_collection 'Bruker SMART'
_computing_data_reduction 'Bruker SAINT'
_computing_molecular_graphics 'Bruker SHELXTL'
_computing_publication_material 'Bruker SHELXTL'
_computing_structure_refinement 'SHELXL-97 (Sheldrick, 1997)'
_computing_structure_solution 'SHELXS-97 (Sheldrick, 1990)'
_diffrn_ambient_temperature 193(2)
_diffrn_measured_fraction_theta_full 1.000
_diffrn_measured_fraction_theta_max 1.000
_diffrn_measurement_device_type 'CCD area detector'
_diffrn_measurement_method 'phi and omega scans'
_diffrn_radiation_monochromator graphite
_diffrn_radiation_source 'fine-focus sealed tube'
_diffrn_radiation_type MoK\a
_diffrn_radiation_wavelength 0.71073
_diffrn_reflns_av_R_equivalents 0.0750
_diffrn_reflns_av_sigmaI/netI 0.0749
_diffrn_reflns_limit_h_max 19
_diffrn_reflns_limit_h_min -19
_diffrn_reflns_limit_k_max 26
_diffrn_reflns_limit_k_min -26
_diffrn_reflns_limit_l_max 9
_diffrn_reflns_limit_l_min -18
_diffrn_reflns_number 28503
_diffrn_reflns_theta_full 23.31
_diffrn_reflns_theta_max 23.31
_diffrn_reflns_theta_min 1.28
_exptl_absorpt_coefficient_mu 0.739
_exptl_absorpt_correction_type none
_exptl_crystal_colour colorless
_exptl_crystal_density_diffrn 1.189
_exptl_crystal_density_meas 0
_exptl_crystal_density_method 'not measured'
_exptl_crystal_description needle
_exptl_crystal_F_000 2344
_exptl_crystal_size_max 0.34
_exptl_crystal_size_mid 0.25
_exptl_crystal_size_min 0.20
_refine_diff_density_max 1.056
_refine_diff_density_min -1.023
_refine_diff_density_rms 0.059
_refine_ls_extinction_coef 0.00000(17)
_refine_ls_extinction_expression Fc^*^=kFc[1+0.001xFc^2^\l^3^/sin(2\q)]^-1/4^
_refine_ls_extinction_method SHELXL
_refine_ls_goodness_of_fit_ref 1.029
_refine_ls_hydrogen_treatment mixed
_refine_ls_matrix_type full
_refine_ls_number_parameters 686
_refine_ls_number_reflns 8885
_refine_ls_number_restraints 0
_refine_ls_restrained_S_all 1.029
_refine_ls_R_factor_all 0.1093
_refine_ls_R_factor_gt 0.0628
_refine_ls_shift/su_max 4.001
_refine_ls_shift/su_mean 0.006
_refine_ls_structure_factor_coef Fsqd
_refine_ls_weighting_details 'calc w=1/[\s^2^(Fo^2^)+(0.0718P)^2^+3.5065P] where P=(Fo^2^+2Fc^2^)/3'
_refine_ls_weighting_scheme calc
_refine_ls_wR_factor_gt 0.1408
_refine_ls_wR_factor_ref 0.1596
_reflns_number_gt 5614
_reflns_number_total 8885
_reflns_threshold_expression >2sigma(I)
_cod_data_source_file om034368rsi20031212_074554.cif
_cod_data_source_block 03203try1
_cod_depositor_comments
;
The following automatic conversions were performed:

'_symmetry_cell_setting' value 'Monoclinic' changed to 'monoclinic'
according to /home/saulius/struct/CIF-dictionaries/cif_core.dic
dictionary named 'cif_core.dic' version 2.4.1 from 2010-06-29.

Automatic conversion script
Id: cif_fix_values 1715 2011-07-08 13:25:40Z adriana 
;
_cod_original_cell_volume 6150.0(10)
_cod_original_sg_symbol_H-M P2(1)/c
_cod_database_code 4076282

loop_
_symmetry_equiv_pos_as_xyz
'x, y, z'
'-x, y+1/2, -z+1/2'
'-x, -y, -z'
'x, -y-1/2, z-1/2'

loop_
_atom_site_label
_atom_site_type_symbol
_atom_site_fract_x
_atom_site_fract_y
_atom_site_fract_z
_atom_site_U_iso_or_equiv
_atom_site_adp_type
_atom_site_occupancy
_atom_site_symmetry_multiplicity
_atom_site_calc_flag
_atom_site_refinement_flags
Cu1 Cu 0.12205(4) 0.27530(2) 0.21574(4) 0.0439(2) Uani 1 1 d .
Cu2 Cu 0.34927(4) 0.58559(3) 0.10346(5) 0.0638(3) Uani 1 1 d .
O1 O 0.2520(3) 0.19667(19) 0.2322(4) 0.1107(18) Uani 1 1 d .
O2 O 0.1265(2) 0.19686(13) 0.2268(2) 0.0581(9) Uani 1 1 d .
O3 O 0.2611(3) 0.5565(2) -0.0061(4) 0.115(2) Uani 1 1 d .
O4 O 0.2054(5) 0.5343(2) 0.0770(4) 0.183(3) Uani 1 1 d .
N1 N 0.1257(2) 0.38688(16) 0.1454(2) 0.0414(10) Uani 1 1 d .
N2 N 0.0999(2) 0.39250(16) 0.2603(2) 0.0399(9) Uani 1 1 d .
N3 N 0.5222(2) 0.62229(14) 0.1947(2) 0.0382(9) Uani 1 1 d .
N4 N 0.4492(2) 0.65722(15) 0.2571(3) 0.0416(10) Uani 1 1 d .
C1 C 0.1136(3) 0.35390(18) 0.2067(3) 0.0376(11) Uani 1 1 d .
C2 C 0.1207(3) 0.4442(2) 0.1612(3) 0.0483(13) Uani 1 1 d .
H2 H 0.1280 0.4751 0.1280 0.058 Uiso 1 1 calc R
C3 C 0.1037(3) 0.4473(2) 0.2329(3) 0.0468(13) Uani 1 1 d .
H3 H 0.0957 0.4812 0.2599 0.056 Uiso 1 1 calc R
C4 C 0.0903(3) 0.3760(2) 0.3395(4) 0.0507(13) Uani 1 1 d .
C5 C 0.1627(4) 0.3703(2) 0.4192(4) 0.0620(15) Uani 1 1 d .
C6 C 0.1527(5) 0.3510(3) 0.4950(5) 0.095(2) Uani 1 1 d .
H6 H 0.2007 0.3452 0.5507 0.114 Uiso 1 1 calc R
C7 C 0.0741(6) 0.3404(3) 0.4889(5) 0.101(2) Uani 1 1 d .
H7 H 0.0684 0.3275 0.5407 0.121 Uiso 1 1 calc R
C8 C 0.0041(5) 0.3483(3) 0.4098(5) 0.089(2) Uani 1 1 d .
H8 H -0.0496 0.3410 0.4078 0.107 Uiso 1 1 calc R
C9 C 0.0095(4) 0.3667(2) 0.3318(4) 0.0588(15) Uani 1 1 d .
C10 C 0.2498(4) 0.3813(3) 0.4271(4) 0.0700(17) Uani 1 1 d .
H10 H 0.2431 0.3978 0.3683 0.084 Uiso 1 1 calc R
C11 C 0.2988(4) 0.4253(3) 0.5016(4) 0.098(2) Uani 1 1 d .
H11A H 0.2695 0.4620 0.4864 0.147 Uiso 1 1 calc R
H11B H 0.3556 0.4299 0.5059 0.147 Uiso 1 1 calc R
H11C H 0.3023 0.4120 0.5596 0.147 Uiso 1 1 calc R
C12 C 0.3001(4) 0.3269(3) 0.4417(5) 0.097(2) Uani 1 1 d .
H12A H 0.3070 0.3091 0.4984 0.146 Uiso 1 1 calc R
H12B H 0.3555 0.3357 0.4447 0.146 Uiso 1 1 calc R
H12C H 0.2704 0.3006 0.3915 0.146 Uiso 1 1 calc R
C13 C -0.0675(4) 0.3729(3) 0.2432(5) 0.0752(18) Uani 1 1 d .
H13 H -0.0521 0.3974 0.2030 0.090 Uiso 1 1 calc R
C14 C -0.1419(4) 0.4011(3) 0.2523(5) 0.105(2) Uani 1 1 d .
H14A H -0.1648 0.3747 0.2822 0.157 Uiso 1 1 calc R
H14B H -0.1856 0.4106 0.1922 0.157 Uiso 1 1 calc R
H14C H -0.1228 0.4359 0.2883 0.157 Uiso 1 1 calc R
C15 C -0.0942(4) 0.3154(3) 0.1979(6) 0.120(3) Uani 1 1 d .
H15A H -0.0469 0.2977 0.1914 0.180 Uiso 1 1 calc R
H15B H -0.1412 0.3204 0.1382 0.180 Uiso 1 1 calc R
H15C H -0.1117 0.2909 0.2349 0.180 Uiso 1 1 calc R
C16 C 0.1466(4) 0.3626(2) 0.0771(3) 0.0519(14) Uani 1 1 d .
C17 C 0.0822(5) 0.3526(2) -0.0072(4) 0.0743(18) Uani 1 1 d .
C18 C 0.1060(6) 0.3268(3) -0.0720(5) 0.100(3) Uani 1 1 d .
H18 H 0.0647 0.3187 -0.1314 0.120 Uiso 1 1 calc R
C19 C 0.1873(8) 0.3142(3) -0.0478(7) 0.117(3) Uani 1 1 d .
H19 H 0.2021 0.2971 -0.0913 0.140 Uiso 1 1 calc R
C20 C 0.2480(6) 0.3247(3) 0.0345(6) 0.100(2) Uani 1 1 d .
H20 H 0.3045 0.3152 0.0479 0.120 Uiso 1 1 calc R
C21 C 0.2298(4) 0.3491(2) 0.1002(4) 0.0643(16) Uani 1 1 d .
C22 C -0.0079(5) 0.3662(3) -0.0306(4) 0.089(2) Uani 1 1 d .
H22 H -0.0084 0.3933 0.0160 0.107 Uiso 1 1 calc R
C23 C -0.0560(5) 0.3136(4) -0.0270(5) 0.134(3) Uani 1 1 d .
H23A H -0.0563 0.2859 -0.0717 0.202 Uiso 1 1 calc R
H23B H -0.1139 0.3242 -0.0404 0.202 Uiso 1 1 calc R
H23C H -0.0289 0.2968 0.0334 0.202 Uiso 1 1 calc R
C24 C -0.0567(5) 0.3948(3) -0.1246(5) 0.133(3) Uani 1 1 d .
H24A H -0.0322 0.4322 -0.1246 0.200 Uiso 1 1 calc R
H24B H -0.1158 0.3993 -0.1370 0.200 Uiso 1 1 calc R
H24C H -0.0526 0.3708 -0.1714 0.200 Uiso 1 1 calc R
C25 C 0.2987(4) 0.3606(2) 0.1924(4) 0.0701(17) Uani 1 1 d .
H25 H 0.2724 0.3640 0.2351 0.084 Uiso 1 1 calc R
C26 C 0.3649(4) 0.3138(3) 0.2276(6) 0.122(3) Uani 1 1 d .
H26A H 0.3375 0.2773 0.2257 0.183 Uiso 1 1 calc R
H26B H 0.4046 0.3224 0.2900 0.183 Uiso 1 1 calc R
H26C H 0.3951 0.3118 0.1899 0.183 Uiso 1 1 calc R
C27 C 0.3417(5) 0.4164(3) 0.1937(6) 0.114(3) Uani 1 1 d .
H27A H 0.3724 0.4132 0.1566 0.172 Uiso 1 1 calc R
H27B H 0.3811 0.4257 0.2559 0.172 Uiso 1 1 calc R
H27C H 0.2994 0.4466 0.1695 0.172 Uiso 1 1 calc R
C28 C 0.1953(4) 0.1736(2) 0.2362(4) 0.0582(14) Uani 1 1 d .
C29 C 0.1995(4) 0.1093(2) 0.2538(5) 0.107(3) Uani 1 1 d .
H29A H 0.1842 0.0888 0.1970 0.160 Uiso 1 1 calc R
H29B H 0.1602 0.0992 0.2791 0.160 Uiso 1 1 calc R
H29C H 0.2567 0.0988 0.2967 0.160 Uiso 1 1 calc R
C30 C 0.4432(3) 0.62129(18) 0.1896(3) 0.0399(12) Uani 1 1 d .
C31 C 0.5283(3) 0.6799(2) 0.3013(3) 0.0469(13) Uani 1 1 d .
H31 H 0.5467 0.7059 0.3504 0.056 Uiso 1 1 calc R
C32 C 0.5747(3) 0.65852(19) 0.2622(3) 0.0444(12) Uani 1 1 d .
H32 H 0.6320 0.6666 0.2776 0.053 Uiso 1 1 calc R
C33 C 0.3776(3) 0.6729(2) 0.2728(3) 0.0440(12) Uani 1 1 d .
C34 C 0.3599(3) 0.6418(2) 0.3348(4) 0.0562(14) Uani 1 1 d .
C35 C 0.2900(4) 0.6577(2) 0.3468(4) 0.0654(16) Uani 1 1 d .
H35 H 0.2750 0.6369 0.3872 0.078 Uiso 1 1 calc R
C36 C 0.2427(4) 0.7027(3) 0.3014(4) 0.0670(16) Uani 1 1 d .
H36 H 0.1955 0.7133 0.3114 0.080 Uiso 1 1 calc R
C37 C 0.2613(3) 0.7337(2) 0.2407(4) 0.0627(15) Uani 1 1 d .
H37 H 0.2268 0.7649 0.2094 0.075 Uiso 1 1 calc R
C38 C 0.3303(3) 0.7192(2) 0.2255(3) 0.0484(13) Uani 1 1 d .
C39 C 0.4108(4) 0.5899(3) 0.3835(5) 0.085(2) Uani 1 1 d .
H39 H 0.4604 0.5874 0.3695 0.102 Uiso 1 1 calc R
C40 C 0.3599(6) 0.5362(3) 0.3491(5) 0.133(3) Uani 1 1 d .
H40A H 0.3120 0.5368 0.3642 0.199 Uiso 1 1 calc R
H40B H 0.3952 0.5031 0.3774 0.199 Uiso 1 1 calc R
H40C H 0.3395 0.5339 0.2835 0.199 Uiso 1 1 calc R
C41 C 0.4436(5) 0.5950(3) 0.4853(5) 0.106(2) Uani 1 1 d .
H41A H 0.4766 0.6300 0.5060 0.159 Uiso 1 1 calc R
H41B H 0.4793 0.5621 0.5144 0.159 Uiso 1 1 calc R
H41C H 0.3962 0.5961 0.5012 0.159 Uiso 1 1 calc R
C42 C 0.3496(4) 0.7523(2) 0.1577(4) 0.0579(14) Uani 1 1 d .
H42 H 0.4027 0.7364 0.1595 0.070 Uiso 1 1 calc R
C43 C 0.3656(5) 0.8153(2) 0.1828(5) 0.091(2) Uani 1 1 d .
H43A H 0.3146 0.8326 0.1814 0.136 Uiso 1 1 calc R
H43B H 0.3811 0.8348 0.1395 0.136 Uiso 1 1 calc R
H43C H 0.4115 0.8189 0.2437 0.136 Uiso 1 1 calc R
C44 C 0.2817(4) 0.7441(3) 0.0624(4) 0.090(2) Uani 1 1 d .
H44A H 0.2746 0.7034 0.0481 0.135 Uiso 1 1 calc R
H44B H 0.2981 0.7636 0.0197 0.135 Uiso 1 1 calc R
H44C H 0.2287 0.7599 0.0576 0.135 Uiso 1 1 calc R
C45 C 0.5473(3) 0.59327(19) 0.1326(3) 0.0403(12) Uani 1 1 d .
C46 C 0.5904(3) 0.5418(2) 0.1593(3) 0.0474(13) Uani 1 1 d .
C47 C 0.6149(3) 0.5157(2) 0.0984(4) 0.0570(15) Uani 1 1 d .
H47 H 0.6439 0.4804 0.1137 0.068 Uiso 1 1 calc R
C48 C 0.5977(3) 0.5403(2) 0.0170(4) 0.0634(16) Uani 1 1 d .
H48 H 0.6160 0.5223 -0.0230 0.076 Uiso 1 1 calc R
C49 C 0.5546(3) 0.5904(2) -0.0076(4) 0.0579(14) Uani 1 1 d .
H49 H 0.5425 0.6064 -0.0650 0.069 Uiso 1 1 calc R
C50 C 0.5281(3) 0.6185(2) 0.0499(3) 0.0474(13) Uani 1 1 d .
C51 C 0.6092(3) 0.5153(2) 0.2503(4) 0.0572(14) Uani 1 1 d .
H51 H 0.6197 0.5472 0.2942 0.069 Uiso 1 1 calc R
C52 C 0.5354(4) 0.4815(3) 0.2480(4) 0.0795(18) Uani 1 1 d .
H52A H 0.4861 0.5062 0.2289 0.119 Uiso 1 1 calc R
H52B H 0.5491 0.4664 0.3084 0.119 Uiso 1 1 calc R
H52C H 0.5233 0.4499 0.2052 0.119 Uiso 1 1 calc R
C53 C 0.6869(4) 0.4777(3) 0.2866(5) 0.096(2) Uani 1 1 d .
H53A H 0.6774 0.4447 0.2469 0.144 Uiso 1 1 calc R
H53B H 0.6984 0.4647 0.3475 0.144 Uiso 1 1 calc R
H53C H 0.7351 0.4994 0.2888 0.144 Uiso 1 1 calc R
C54 C 0.4824(3) 0.6746(2) 0.0219(4) 0.0568(14) Uani 1 1 d .
H54 H 0.4686 0.6875 0.0719 0.068 Uiso 1 1 calc R
C55 C 0.3997(4) 0.6675(3) -0.0623(4) 0.094(2) Uani 1 1 d .
H55A H 0.4112 0.6562 -0.1132 0.141 Uiso 1 1 calc R
H55B H 0.3689 0.7036 -0.0763 0.141 Uiso 1 1 calc R
H55C H 0.3658 0.6380 -0.0515 0.141 Uiso 1 1 calc R
C56 C 0.5375(5) 0.7203(2) 0.0088(5) 0.105(3) Uani 1 1 d .
H56A H 0.5896 0.7242 0.0644 0.158 Uiso 1 1 calc R
H56B H 0.5075 0.7567 -0.0054 0.158 Uiso 1 1 calc R
H56C H 0.5510 0.7093 -0.0409 0.158 Uiso 1 1 calc R
C58 C 0.2075(5) 0.5336(3) 0.0033(5) 0.082(2) Uani 1 1 d .
C59 C 0.1443(4) 0.4982(3) -0.0679(4) 0.089(2) Uani 1 1 d .
H59A H 0.1435 0.5077 -0.1263 0.134 Uiso 1 1 calc R
H59B H 0.0887 0.5055 -0.0702 0.134 Uiso 1 1 calc R
H59C H 0.1586 0.4579 -0.0544 0.134 Uiso 1 1 calc R
C60 C 0.1094(7) 0.6305(5) 0.4261(9) 0.132(3) Uani 1 1 d .
H60 H 0.1280 0.6688 0.4298 0.158 Uiso 1 1 calc R
C61 C 0.1523(7) 0.5940(6) 0.4930(8) 0.151(4) Uani 1 1 d .
H61 H 0.2029 0.6058 0.5423 0.181 Uiso 1 1 calc R
C62 C 0.1226(8) 0.5385(6) 0.4903(8) 0.150(4) Uani 1 1 d .
H62 H 0.1549 0.5139 0.5389 0.180 Uiso 1 1 calc R
C63 C 0.0563(8) 0.5185(5) 0.4286(10) 0.171(5) Uani 1 1 d .
H63 H 0.0361 0.4817 0.4329 0.205 Uiso 1 1 calc R
C64 C 0.0151(7) 0.5527(9) 0.3548(10) 0.190(7) Uani 1 1 d .
H64 H -0.0307 0.5378 0.3030 0.228 Uiso 1 1 calc R
C65 C 0.0419(10) 0.6137(8) 0.3554(9) 0.170(5) Uani 1 1 d .
H65 H 0.0114 0.6389 0.3069 0.204 Uiso 1 1 calc R

loop_
_atom_site_aniso_label
_atom_site_aniso_U_11
_atom_site_aniso_U_22
_atom_site_aniso_U_33
_atom_site_aniso_U_23
_atom_site_aniso_U_13
_atom_site_aniso_U_12
Cu1 0.0548(4) 0.0380(4) 0.0427(4) 0.0017(3) 0.0247(3) -0.0006(3)
Cu2 0.0497(4) 0.0559(4) 0.0846(6) -0.0284(4) 0.0281(4) -0.0051(3)
O1 0.085(3) 0.082(3) 0.195(6) 0.028(3) 0.088(4) 0.015(3)
O2 0.066(2) 0.040(2) 0.077(3) 0.0061(18) 0.040(2) 0.0023(18)
O3 0.074(3) 0.133(4) 0.146(5) -0.077(4) 0.056(4) -0.043(3)
O4 0.313(10) 0.113(5) 0.099(5) -0.017(4) 0.067(6) -0.096(5)
N1 0.053(3) 0.038(2) 0.035(2) 0.0011(19) 0.021(2) -0.0017(19)
N2 0.045(2) 0.040(2) 0.037(2) 0.0044(19) 0.020(2) 0.0025(18)
N3 0.048(3) 0.033(2) 0.035(2) -0.0049(18) 0.020(2) 0.0000(18)
N4 0.047(3) 0.041(2) 0.041(2) 0.000(2) 0.022(2) 0.0030(19)
C1 0.038(3) 0.039(3) 0.032(3) 0.001(2) 0.012(2) -0.003(2)
C2 0.061(3) 0.038(3) 0.051(3) 0.007(2) 0.029(3) -0.001(2)
C3 0.051(3) 0.037(3) 0.053(3) 0.000(2) 0.023(3) 0.003(2)
C4 0.069(4) 0.044(3) 0.051(4) 0.002(3) 0.037(3) 0.009(3)
C5 0.086(5) 0.063(4) 0.046(4) 0.004(3) 0.037(4) 0.017(3)
C6 0.117(6) 0.107(6) 0.067(5) 0.016(4) 0.045(5) 0.038(5)
C7 0.145(8) 0.108(6) 0.078(6) 0.031(5) 0.075(6) 0.028(5)
C8 0.115(6) 0.090(5) 0.102(6) 0.019(4) 0.085(6) 0.005(4)
C9 0.074(4) 0.054(3) 0.066(4) 0.006(3) 0.047(4) -0.001(3)
C10 0.068(4) 0.086(4) 0.045(3) 0.002(3) 0.014(3) 0.022(3)
C11 0.114(6) 0.093(5) 0.070(5) -0.008(4) 0.024(4) 0.010(4)
C12 0.070(4) 0.100(5) 0.093(5) -0.021(4) 0.009(4) 0.022(4)
C13 0.060(4) 0.087(5) 0.094(5) -0.001(4) 0.047(4) -0.013(3)
C14 0.080(5) 0.123(6) 0.127(6) 0.020(5) 0.059(5) 0.009(4)
C15 0.087(5) 0.126(7) 0.150(7) -0.051(6) 0.055(5) -0.043(5)
C16 0.079(4) 0.042(3) 0.038(3) 0.004(3) 0.029(3) -0.008(3)
C17 0.111(6) 0.054(4) 0.058(4) 0.002(3) 0.038(4) -0.012(4)
C18 0.177(9) 0.069(5) 0.045(4) -0.008(4) 0.041(6) -0.017(5)
C19 0.196(11) 0.098(6) 0.091(7) -0.006(5) 0.095(8) 0.018(7)
C20 0.147(8) 0.096(5) 0.103(6) -0.002(5) 0.097(6) 0.005(5)
C21 0.091(5) 0.057(4) 0.067(4) 0.001(3) 0.055(4) -0.007(3)
C22 0.100(6) 0.083(5) 0.058(4) -0.015(4) 0.009(4) -0.016(4)
C23 0.108(6) 0.145(8) 0.109(7) 0.026(6) 0.008(5) -0.029(6)
C24 0.148(8) 0.096(6) 0.096(6) 0.026(5) -0.002(6) -0.005(5)
C25 0.070(4) 0.077(4) 0.093(5) 0.002(4) 0.063(4) -0.003(3)
C26 0.089(6) 0.086(5) 0.174(8) -0.001(5) 0.041(6) 0.007(4)
C27 0.143(7) 0.085(5) 0.126(7) -0.029(5) 0.068(6) -0.036(5)
C28 0.062(4) 0.052(4) 0.062(4) 0.005(3) 0.028(3) 0.006(3)
C29 0.115(6) 0.053(4) 0.157(7) 0.021(4) 0.063(6) 0.025(4)
C30 0.045(3) 0.037(3) 0.044(3) 0.002(2) 0.026(3) 0.007(2)
C31 0.052(3) 0.047(3) 0.037(3) -0.008(2) 0.015(3) -0.001(3)
C32 0.043(3) 0.046(3) 0.044(3) -0.002(2) 0.018(3) 0.003(2)
C33 0.048(3) 0.044(3) 0.047(3) -0.009(3) 0.027(3) 0.000(2)
C34 0.068(4) 0.051(3) 0.062(4) 0.005(3) 0.039(3) 0.008(3)
C35 0.084(4) 0.065(4) 0.077(4) 0.009(3) 0.063(4) 0.015(3)
C36 0.068(4) 0.074(4) 0.076(4) -0.004(3) 0.047(4) 0.013(3)
C37 0.068(4) 0.060(4) 0.062(4) 0.004(3) 0.031(3) 0.021(3)
C38 0.057(3) 0.046(3) 0.042(3) -0.002(3) 0.022(3) 0.006(3)
C39 0.119(6) 0.066(4) 0.110(6) 0.039(4) 0.086(5) 0.035(4)
C40 0.234(10) 0.063(5) 0.119(7) 0.013(5) 0.093(7) 0.024(6)
C41 0.120(6) 0.110(6) 0.083(5) 0.031(4) 0.040(5) 0.029(5)
C42 0.074(4) 0.048(3) 0.056(4) 0.011(3) 0.031(3) 0.011(3)
C43 0.139(6) 0.056(4) 0.096(5) 0.003(4) 0.069(5) -0.004(4)
C44 0.106(5) 0.107(5) 0.050(4) 0.013(4) 0.028(4) 0.007(4)
C45 0.044(3) 0.035(3) 0.045(3) -0.011(2) 0.022(3) -0.006(2)
C46 0.049(3) 0.040(3) 0.052(3) -0.011(3) 0.021(3) -0.005(2)
C47 0.057(3) 0.044(3) 0.073(4) -0.018(3) 0.030(3) 0.001(3)
C48 0.071(4) 0.059(4) 0.075(4) -0.027(3) 0.045(4) -0.004(3)
C49 0.077(4) 0.054(4) 0.055(4) -0.011(3) 0.041(3) -0.007(3)
C50 0.057(3) 0.041(3) 0.051(3) -0.006(3) 0.031(3) -0.004(2)
C51 0.066(4) 0.044(3) 0.051(3) -0.005(3) 0.015(3) 0.009(3)
C52 0.090(5) 0.082(4) 0.073(4) 0.017(4) 0.042(4) 0.000(4)
C53 0.088(5) 0.070(4) 0.117(6) 0.030(4) 0.034(5) 0.019(4)
C54 0.077(4) 0.053(3) 0.052(3) 0.007(3) 0.039(3) 0.009(3)
C55 0.110(6) 0.096(5) 0.066(4) 0.016(4) 0.029(4) 0.028(4)
C56 0.146(7) 0.059(4) 0.159(7) 0.015(4) 0.112(6) 0.002(4)
C58 0.103(6) 0.064(4) 0.057(4) -0.007(4) 0.014(5) 0.018(4)
C59 0.086(5) 0.095(5) 0.062(4) 0.007(4) 0.009(4) -0.029(4)
C60 0.096(7) 0.187(11) 0.127(9) 0.008(9) 0.061(7) 0.001(8)
C61 0.120(8) 0.166(11) 0.114(9) -0.016(8) 0.001(7) 0.002(8)
C62 0.150(11) 0.139(10) 0.138(10) -0.015(8) 0.042(9) 0.017(8)
C63 0.101(8) 0.150(10) 0.180(12) -0.078(10) -0.015(8) 0.024(7)
C64 0.089(8) 0.269(18) 0.158(13) -0.086(13) 0.003(8) 0.031(11)
C65 0.150(12) 0.253(17) 0.109(9) 0.026(11) 0.057(9) 0.081(12)

loop_
_atom_type_symbol
_atom_type_description
_atom_type_scat_dispersion_real
_atom_type_scat_dispersion_imag
_atom_type_scat_source
C C 0.0033 0.0016 'International Tables Vol C Tables 4.2.6.8 and 6.1.1.4'
H H 0.0000 0.0000 'International Tables Vol C Tables 4.2.6.8 and 6.1.1.4'
N N 0.0061 0.0033 'International Tables Vol C Tables 4.2.6.8 and 6.1.1.4'
O O 0.0106 0.0060 'International Tables Vol C Tables 4.2.6.8 and 6.1.1.4'
Cu Cu 0.3201 1.2651 'International Tables Vol C Tables 4.2.6.8 and 6.1.1.4'

loop_
_geom_angle_atom_site_label_1
_geom_angle_atom_site_label_2
_geom_angle_atom_site_label_3
_geom_angle
O2 Cu1 C1 177.19(18)
C30 Cu2 O3 166.0(2)
C28 O2 Cu1 115.7(3)
C58 O3 Cu2 114.7(6)
C58 O4 H2 128.1
C1 N1 C2 111.9(4)
C1 N1 C16 121.8(4)
C2 N1 C16 126.2(4)
C1 N2 C3 111.5(4)
C1 N2 C4 122.1(4)
C3 N2 C4 126.1(4)
C30 N3 C32 111.9(4)
C30 N3 C45 124.6(4)
C32 N3 C45 123.3(4)
C30 N4 C31 111.9(4)
C30 N4 C33 122.7(4)
C31 N4 C33 125.1(4)
N2 C1 N1 103.3(4)
N2 C1 Cu1 130.2(3)
N1 C1 Cu1 126.4(3)
C3 C2 N1 106.0(4)
C2 C3 N2 107.3(4)
C5 C4 C9 124.0(5)
C5 C4 N2 117.4(5)
C9 C4 N2 118.6(5)
C4 C5 C6 116.7(6)
C4 C5 C10 123.6(5)
C6 C5 C10 119.6(6)
C7 C6 C5 120.4(7)
C8 C7 C6 121.1(7)
C7 C8 C9 121.5(6)
C8 C9 C4 116.2(6)
C8 C9 C13 121.7(6)
C4 C9 C13 122.1(5)
C5 C10 C12 112.0(5)
C5 C10 C11 112.5(5)
C12 C10 C11 110.4(5)
C9 C13 C15 110.3(6)
C9 C13 C14 113.5(5)
C15 C13 C14 109.6(5)
C17 C16 C21 123.3(6)
C17 C16 N1 118.2(5)
C21 C16 N1 118.5(5)
C16 C17 C18 116.0(7)
C16 C17 C22 122.8(6)
C18 C17 C22 121.2(7)
C19 C18 C17 119.4(8)
C20 C19 C18 122.9(8)
C19 C20 C21 120.9(8)
C20 C21 C16 117.5(7)
C20 C21 C25 120.2(6)
C16 C21 C25 122.3(5)
C17 C22 C23 111.6(6)
C17 C22 C24 114.5(6)
C23 C22 C24 108.2(6)
C21 C25 C27 110.7(5)
C21 C25 C26 114.0(6)
C27 C25 C26 108.8(5)
O1 C28 O2 126.2(5)
O1 C28 C29 119.8(6)
O2 C28 C29 114.1(5)
N3 C30 N4 102.9(4)
N3 C30 Cu2 127.6(3)
N4 C30 Cu2 129.2(3)
C32 C31 N4 107.2(4)
C31 C32 N3 106.1(4)
C38 C33 C34 123.3(4)
C38 C33 N4 117.5(4)
C34 C33 N4 119.2(4)
C35 C34 C33 117.4(5)
C35 C34 C39 120.1(5)
C33 C34 C39 122.4(5)
C36 C35 C34 120.5(5)
C35 C36 C37 121.7(5)
C36 C37 C38 120.1(5)
C33 C38 C37 117.0(5)
C33 C38 C42 122.9(4)
C37 C38 C42 120.1(5)
C40 C39 C41 111.0(5)
C40 C39 C34 110.7(6)
C41 C39 C34 111.9(5)
C38 C42 C44 111.4(5)
C38 C42 C43 111.9(5)
C44 C42 C43 111.9(5)
C50 C45 C46 123.3(4)
C50 C45 N3 118.1(4)
C46 C45 N3 118.6(4)
C47 C46 C45 117.0(5)
C47 C46 C51 121.6(5)
C45 C46 C51 121.5(4)
C48 C47 C46 120.7(5)
C49 C48 C47 120.9(5)
C48 C49 C50 121.2(5)
C45 C50 C49 116.9(5)
C45 C50 C54 123.0(4)
C49 C50 C54 120.1(5)
C52 C51 C46 111.9(4)
C52 C51 C53 109.0(5)
C46 C51 C53 113.6(5)
C50 C54 C55 110.8(5)
C50 C54 C56 111.5(4)
C55 C54 C56 111.6(5)
O3 C58 O4 120.2(8)
O3 C58 C59 122.6(8)
O4 C58 C59 117.0(8)
C65 C60 C61 120.5(13)
C60 C61 C62 119.9(11)
C63 C62 C61 125.3(12)
C62 C63 C64 116.5(14)
C63 C64 C65 120.4(12)
C60 C65 C64 116.9(13)

loop_
_geom_bond_atom_site_label_1
_geom_bond_atom_site_label_2
_geom_bond_distance
Cu1 O2 1.850(3)
Cu1 C1 1.854(4)
Cu2 C30 1.850(5)
Cu2 O3 1.924(5)
O1 C28 1.166(6)
O2 C28 1.280(6)
O3 C58 1.157(8)
O4 C58 1.228(8)
O4 H2 2.3470
N1 C1 1.360(5)
N1 C2 1.382(6)
N1 C16 1.443(6)
N2 C1 1.357(5)
N2 C3 1.376(6)
N2 C4 1.437(6)
N3 C30 1.361(5)
N3 C32 1.388(5)
N3 C45 1.448(5)
N4 C30 1.362(5)
N4 C31 1.372(6)
N4 C33 1.445(5)
C2 C3 1.339(6)
C4 C5 1.384(7)
C4 C9 1.396(7)
C5 C6 1.408(8)
C5 C10 1.509(8)
C6 C7 1.370(10)
C7 C8 1.364(9)
C8 C9 1.395(8)
C9 C13 1.507(8)
C10 C12 1.517(8)
C10 C11 1.549(8)
C13 C15 1.515(8)
C13 C14 1.537(8)
C16 C17 1.379(8)
C16 C21 1.387(7)
C17 C18 1.439(9)
C17 C22 1.501(9)
C18 C19 1.346(10)
C19 C20 1.335(11)
C20 C21 1.378(8)
C21 C25 1.500(8)
C22 C23 1.514(9)
C22 C24 1.559(9)
C25 C27 1.511(8)
C25 C26 1.523(8)
C28 C29 1.536(7)
C31 C32 1.340(6)
C33 C38 1.387(6)
C33 C34 1.395(6)
C34 C35 1.385(7)
C34 C39 1.521(7)
C35 C36 1.354(7)
C36 C37 1.384(7)
C37 C38 1.390(7)
C38 C42 1.514(7)
C39 C40 1.510(9)
C39 C41 1.519(9)
C42 C44 1.517(7)
C42 C43 1.530(7)
C45 C50 1.384(6)
C45 C46 1.395(6)
C46 C47 1.393(7)
C46 C51 1.518(7)
C47 C48 1.365(7)
C48 C49 1.365(7)
C49 C50 1.391(6)
C50 C54 1.510(7)
C51 C52 1.514(7)
C51 C53 1.521(7)
C54 C55 1.525(8)
C54 C56 1.526(7)
C58 C59 1.475(9)
C60 C65 1.314(14)
C60 C61 1.341(12)
C61 C62 1.399(13)
C62 C63 1.261(12)
C63 C64 1.371(17)
C64 C65 1.510(16)
